data_1508377
loop_
_publ_author_name
'Laus, Gerhard'
'Adamer, Verena'
'Hummel, Michael'
'Kahlenberg, Volker'
'Wurst, Klaus'
'Nerdinger, Sven'
'Schottenberger, Herwig'

_publ_section_title
;
 Crystal Structure of 2-Ethylimidazole-1-sulfonyl Azide: A New Azidation
 Reagent
;
_journal_issue 1
_journal_name_full Crystals
_journal_page_first 118
_journal_page_last 126
_journal_paper_doi 10.3390/cryst2010118
_journal_volume 2
_journal_year 2012
_chemical_formula_sum 'C6 H10 B F4 N5 O2 S'
_chemical_formula_weight 303.06
_chemical_name_systematic
; 
 ? 
;
_space_group_IT_number 43
_symmetry_cell_setting orthorhombic
_symmetry_space_group_name_Hall 'F 2 -2d'
_symmetry_space_group_name_H-M 'F d d 2'
_atom_sites_solution_hydrogens geom
_atom_sites_solution_primary direct
_atom_sites_solution_secondary difmap
_audit_creation_method SHELXL-97
_cell_angle_alpha 90.00
_cell_angle_beta 90.00
_cell_angle_gamma 90.00
_cell_formula_units_Z 32
_cell_length_a 24.375(1)
_cell_length_b 30.163(2)
_cell_length_c 13.653(1)
_cell_measurement_reflns_used 11852
_cell_measurement_temperature 233(2)
_cell_measurement_theta_max 23.0
_cell_measurement_theta_min 1.0
_cell_volume 10038.0(11)
_computing_data_collection COLLECT
_computing_data_reduction 'DENZO and SCALEPACK'
_computing_structure_refinement 'SHELXL-97 (Sheldrick, 1997)'
_computing_structure_solution 'SHELXS-97 (Sheldrick, 1990)'
_diffrn_ambient_temperature 233(2)
_diffrn_measured_fraction_theta_full 1.000
_diffrn_measured_fraction_theta_max 1.000
_diffrn_measurement_device_type 'Nonius KappaCCD'
_diffrn_measurement_method 'phi- and omega-scans'
_diffrn_radiation_monochromator graphite
_diffrn_radiation_source 'fine-focus sealed tube'
_diffrn_radiation_type MoK\a
_diffrn_radiation_wavelength 0.71073
_diffrn_reflns_av_R_equivalents 0.0733
_diffrn_reflns_av_sigmaI/netI 0.0587
_diffrn_reflns_limit_h_max 24
_diffrn_reflns_limit_h_min -24
_diffrn_reflns_limit_k_max 30
_diffrn_reflns_limit_k_min -29
_diffrn_reflns_limit_l_max 13
_diffrn_reflns_limit_l_min -13
_diffrn_reflns_number 9666
_diffrn_reflns_theta_full 21.00
_diffrn_reflns_theta_max 21.00
_diffrn_reflns_theta_min 1.84
_diffrn_standards_number 0
_exptl_absorpt_coefficient_mu 0.313
_exptl_absorpt_correction_type none
_exptl_crystal_colour colorless
_exptl_crystal_density_diffrn 1.604
_exptl_crystal_density_method 'not measured'
_exptl_crystal_description plate
_exptl_crystal_F_000 4928
_exptl_crystal_size_max 0.15
_exptl_crystal_size_mid 0.10
_exptl_crystal_size_min 0.03
_refine_diff_density_max 0.243
_refine_diff_density_min -0.211
_refine_diff_density_rms 0.049
_refine_ls_abs_structure_details 'Flack H D (1983), Acta Cryst. A39, 876-881'
_refine_ls_abs_structure_Flack 0.16(17)
_refine_ls_extinction_method none
_refine_ls_goodness_of_fit_ref 1.039
_refine_ls_hydrogen_treatment constr
_refine_ls_matrix_type full
_refine_ls_number_parameters 383
_refine_ls_number_reflns 2699
_refine_ls_number_restraints 1
_refine_ls_restrained_S_all 1.038
_refine_ls_R_factor_all 0.0818
_refine_ls_R_factor_gt 0.0538
_refine_ls_shift/su_max 0.025
_refine_ls_shift/su_mean 0.001
_refine_ls_structure_factor_coef Fsqd
_refine_ls_weighting_details 'calc w=1/[\s^2^(Fo^2^)+(0.0901P)^2^+0.0000P] where P=(Fo^2^+2Fc^2^)/3'
_refine_ls_weighting_scheme calc
_refine_ls_wR_factor_gt 0.1316
_refine_ls_wR_factor_ref 0.1469
_reflns_number_gt 2010
_reflns_number_total 2699
_reflns_threshold_expression >2sigma(I)
_cod_data_source_file C6H10BF4N5O2S_Fdd2_crystals-02-00118-s001_DC121.cif
_cod_data_source_block s280_chateigner_1508377
_cod_original_sg_symbol_H-M Fdd2
_cod_database_code 1508377

loop_
_symmetry_equiv_pos_as_xyz
'x, y, z'
'-x, -y, z'
'x+1/4, -y+1/4, z+1/4'
'-x+1/4, y+1/4, z+1/4'
'x, y+1/2, z+1/2'
'-x, -y+1/2, z+1/2'
'x+1/4, -y+3/4, z+3/4'
'-x+1/4, y+3/4, z+3/4'
'x+1/2, y, z+1/2'
'-x+1/2, -y, z+1/2'
'x+3/4, -y+1/4, z+3/4'
'-x+3/4, y+1/4, z+3/4'
'x+1/2, y+1/2, z'
'-x+1/2, -y+1/2, z'
'x+3/4, -y+3/4, z+1/4'
'-x+3/4, y+3/4, z+1/4'

loop_
_atom_site_label
_atom_site_type_symbol
_atom_site_fract_x
_atom_site_fract_y
_atom_site_fract_z
_atom_site_U_iso_or_equiv
_atom_site_adp_type
_atom_site_occupancy
_atom_site_symmetry_multiplicity
_atom_site_calc_flag
_atom_site_refinement_flags
_atom_site_disorder_assembly
_atom_site_disorder_group
S1 S 0.17029(8) -0.11906(7) 0.24803(14) 0.0559(6) Uani 1 1 d . . .
S2 S 0.15984(10) 0.12864(8) 0.9926(2) 0.0716(7) Uani 1 1 d . . .
O1 O 0.2020(2) -0.10683(19) 0.3307(4) 0.0638(16) Uani 1 1 d . . .
O2 O 0.1205(2) -0.09867(18) 0.2240(5) 0.076(2) Uani 1 1 d . . .
O3 O 0.1849(3) 0.1457(2) 0.9086(5) 0.090(2) Uani 1 1 d . . .
O4 O 0.1101(3) 0.1446(2) 1.0313(6) 0.102(3) Uani 1 1 d . . .
N1 N 0.1563(2) -0.17367(18) 0.2684(4) 0.0422(15) Uani 1 1 d . . .
N2 N 0.1289(2) -0.24057(19) 0.2478(6) 0.0498(16) Uani 1 1 d . . .
N3 N 0.2056(3) -0.1207(2) 0.1462(5) 0.065(2) Uani 1 1 d . . .
N4 N 0.2562(4) -0.1242(2) 0.1602(5) 0.064(2) Uani 1 1 d . . .
N5 N 0.3019(4) -0.1272(3) 0.1638(8) 0.096(3) Uani 1 1 d . . .
N6 N 0.1510(3) 0.0738(2) 0.9666(5) 0.0607(19) Uani 1 1 d . . .
N7 N 0.1293(3) 0.0057(2) 0.9807(7) 0.0567(19) Uani 1 1 d . . .
N8 N 0.1991(4) 0.1279(2) 1.0929(6) 0.077(2) Uani 1 1 d . . .
N9 N 0.2477(4) 0.1256(2) 1.0752(6) 0.074(3) Uani 1 1 d . . .
N10 N 0.2930(5) 0.1229(3) 1.0664(7) 0.103(3) Uani 1 1 d . . .
C1 C 0.1256(3) -0.1998(3) 0.2091(5) 0.046(2) Uani 1 1 d . . .
C2 C 0.1790(3) -0.1983(3) 0.3457(5) 0.054(2) Uani 1 1 d . . .
H2 H 0.2017 -0.1881 0.3966 0.064 Uiso 1 1 calc . . .
C3 C 0.1612(4) -0.2384(3) 0.3305(7) 0.065(2) Uani 1 1 d . . .
H3 H 0.1694 -0.2627 0.3708 0.079 Uiso 1 1 calc . . .
C4 C 0.0954(4) -0.1873(3) 0.1224(6) 0.063(2) Uani 1 1 d . . .
H4A H 0.0965 -0.2120 0.0757 0.075 Uiso 1 1 calc . . .
H4B H 0.1137 -0.1619 0.0917 0.075 Uiso 1 1 calc . . .
C5 C 0.0352(4) -0.1751(4) 0.1423(8) 0.094(3) Uani 1 1 d . . .
H5A H 0.0177 -0.1663 0.0816 0.142 Uiso 1 1 calc . . .
H5B H 0.0337 -0.1508 0.1887 0.142 Uiso 1 1 calc . . .
H5C H 0.0162 -0.2006 0.1694 0.142 Uiso 1 1 calc . . .
C6 C 0.1035(4) -0.2802(3) 0.2060(7) 0.079(3) Uani 1 1 d . . .
H6A H 0.0963 -0.2754 0.1369 0.119 Uiso 1 1 calc R . .
H6B H 0.0692 -0.2862 0.2396 0.119 Uiso 1 1 calc R . .
H6C H 0.1280 -0.3053 0.2137 0.119 Uiso 1 1 calc R . .
C7 C 0.1256(3) 0.0441(3) 1.0238(5) 0.052(3) Uani 1 1 d . . .
C8 C 0.1723(4) 0.0529(3) 0.8853(6) 0.061(2) Uani 1 1 d . . .
H8 H 0.1926 0.0660 0.8344 0.073 Uiso 1 1 calc . . .
C9 C 0.1583(3) 0.0102(3) 0.8930(7) 0.062(2) Uani 1 1 d . . .
H9 H 0.1664 -0.0125 0.8480 0.074 Uiso 1 1 calc . . .
C10 C 0.0959(4) 0.0511(3) 1.1211(6) 0.065(2) Uani 1 1 d . . .
H10A H 0.0990 0.0243 1.1612 0.079 Uiso 1 1 calc . . .
H10B H 0.1132 0.0756 1.1568 0.079 Uiso 1 1 calc . . .
C11 C 0.0354(4) 0.0617(4) 1.1041(9) 0.107(4) Uani 1 1 d . . .
H11A H 0.0171 0.0650 1.1667 0.161 Uiso 1 1 calc . . .
H11B H 0.0185 0.0378 1.0674 0.161 Uiso 1 1 calc . . .
H11C H 0.0323 0.0891 1.0674 0.161 Uiso 1 1 calc . . .
C12 C 0.1112(4) -0.0375(3) 1.0128(8) 0.087(3) Uani 1 1 d . . .
H12A H 0.0728 -0.0361 1.0316 0.130 Uiso 1 1 calc R . .
H12B H 0.1330 -0.0469 1.0685 0.130 Uiso 1 1 calc R . .
H12C H 0.1155 -0.0587 0.9598 0.130 Uiso 1 1 calc R . .
B1 B 0.2485(5) -0.0010(4) 0.6593(10) 0.066(3) Uani 1 1 d . . .
B2 B 0.2500 0.2500 0.5965(12) 0.066(5) Uani 1 2 d S . .
B3 B 0.2500 0.2500 1.0752(14) 0.058(4) Uani 1 2 d S . .
F5 F 0.2048(3) 0.2482(3) 0.5470(6) 0.156(4) Uani 1 1 d . . .
F6 F 0.2495(3) 0.2154(2) 0.6573(8) 0.159(3) Uani 1 1 d . . .
F7 F 0.2134(4) 0.2275(2) 1.0265(6) 0.177(4) Uani 1 1 d . . .
F8 F 0.2264(4) 0.2798(3) 1.1302(9) 0.205(6) Uani 1 1 d . . .
F1 F 0.2963(5) 0.0114(5) 0.7024(15) 0.115(6) Uani 0.657(18) 1 d P A 1
F2 F 0.2206(8) -0.0342(5) 0.7033(13) 0.142(6) Uani 0.657(18) 1 d P A 1
F3 F 0.2608(4) -0.0179(6) 0.5670(9) 0.118(6) Uani 0.657(18) 1 d P A 1
F4 F 0.2148(4) 0.0342(3) 0.6496(13) 0.100(5) Uani 0.657(18) 1 d P A 1
F1A F 0.2680(14) 0.0161(9) 0.7424(15) 0.105(9) Uani 0.343(18) 1 d P A 2
F2A F 0.1974(7) -0.0112(15) 0.6895(18) 0.128(17) Uani 0.343(18) 1 d P A 2
F3A F 0.2779(10) -0.0365(6) 0.637(2) 0.110(9) Uani 0.343(18) 1 d P A 2
F4A F 0.2460(11) 0.0276(7) 0.5767(15) 0.092(10) Uani 0.343(18) 1 d P A 2

loop_
_atom_site_aniso_label
_atom_site_aniso_U_11
_atom_site_aniso_U_22
_atom_site_aniso_U_33
_atom_site_aniso_U_23
_atom_site_aniso_U_13
_atom_site_aniso_U_12
S1 0.0695(13) 0.0389(12) 0.0593(14) -0.0042(10) 0.0072(15) 0.0007(12)
S2 0.0829(16) 0.0483(14) 0.0835(18) 0.0018(13) -0.0146(18) -0.0015(12)
O1 0.068(4) 0.057(4) 0.066(4) -0.016(3) 0.004(3) -0.007(3)
O2 0.067(4) 0.053(4) 0.107(6) 0.007(4) 0.013(4) 0.020(3)
O3 0.118(5) 0.060(4) 0.093(5) 0.026(4) 0.010(4) -0.010(4)
O4 0.117(6) 0.055(5) 0.132(7) -0.010(4) 0.032(5) 0.014(4)
N1 0.051(4) 0.034(4) 0.042(4) 0.000(3) -0.001(3) 0.002(3)
N2 0.061(4) 0.036(4) 0.052(3) -0.020(5) 0.008(3) -0.006(3)
N3 0.072(6) 0.060(5) 0.063(5) 0.007(4) 0.005(5) 0.002(4)
N4 0.087(8) 0.044(5) 0.060(5) -0.003(4) 0.018(5) -0.014(5)
N5 0.064(6) 0.102(8) 0.123(8) -0.005(6) 0.018(6) -0.004(5)
N6 0.065(4) 0.047(4) 0.071(5) -0.003(4) -0.007(4) -0.006(4)
N7 0.042(3) 0.043(5) 0.085(6) -0.004(5) -0.012(4) -0.005(3)
N8 0.076(6) 0.073(6) 0.081(6) -0.010(4) -0.004(5) -0.018(4)
N9 0.071(6) 0.064(6) 0.087(7) 0.002(4) -0.008(6) -0.003(5)
N10 0.119(8) 0.101(8) 0.090(7) -0.012(5) -0.020(7) 0.015(7)
C1 0.033(4) 0.052(6) 0.053(6) -0.003(4) 0.002(4) 0.004(4)
C2 0.066(5) 0.043(6) 0.051(5) -0.002(4) -0.007(4) 0.001(5)
C3 0.075(6) 0.045(6) 0.076(6) 0.017(5) 0.004(5) 0.004(5)
C4 0.069(6) 0.066(6) 0.053(5) -0.007(4) -0.009(4) 0.000(4)
C5 0.086(7) 0.097(8) 0.100(7) -0.008(6) -0.020(6) 0.030(6)
C6 0.092(7) 0.056(6) 0.091(7) -0.014(5) 0.006(5) -0.016(5)
C7 0.048(5) 0.050(7) 0.058(6) 0.020(5) -0.008(4) -0.004(4)
C8 0.075(6) 0.052(6) 0.056(6) -0.010(5) 0.008(5) -0.001(5)
C9 0.045(5) 0.077(8) 0.063(5) -0.015(5) -0.002(4) 0.013(4)
C10 0.074(6) 0.074(6) 0.049(5) 0.006(4) -0.001(4) -0.012(5)
C11 0.074(7) 0.135(11) 0.112(8) -0.011(7) 0.029(6) 0.022(7)
C12 0.092(7) 0.052(6) 0.116(8) 0.009(6) -0.027(7) -0.016(5)
B1 0.069(10) 0.059(9) 0.069(9) -0.004(7) 0.001(6) -0.005(7)
B2 0.067(12) 0.084(13) 0.047(8) 0.000 0.000 0.052(9)
B3 0.061(10) 0.035(9) 0.080(11) 0.000 0.000 0.010(8)
F5 0.066(4) 0.282(11) 0.121(5) 0.081(7) -0.026(4) -0.014(5)
F6 0.186(7) 0.071(5) 0.221(8) 0.009(6) -0.126(6) 0.006(4)
F7 0.260(10) 0.115(6) 0.158(7) 0.012(5) -0.131(8) -0.072(6)
F8 0.168(8) 0.141(7) 0.306(14) -0.106(8) 0.139(9) -0.062(5)
F1 0.074(9) 0.118(10) 0.153(14) 0.051(10) -0.048(8) -0.006(7)
F2 0.159(16) 0.096(10) 0.170(12) 0.023(8) 0.065(13) -0.030(9)
F3 0.079(6) 0.208(18) 0.067(7) -0.028(9) 0.022(6) -0.008(7)
F4 0.087(7) 0.076(7) 0.136(12) -0.034(7) -0.012(7) 0.018(6)
F1A 0.15(2) 0.112(16) 0.054(12) -0.032(11) -0.036(14) -0.045(18)
F2A 0.025(10) 0.27(5) 0.085(13) -0.01(2) 0.018(8) 0.026(15)
F3A 0.151(18) 0.074(13) 0.106(19) -0.016(11) 0.051(15) 0.064(12)
F4A 0.16(2) 0.058(13) 0.054(13) 0.010(10) -0.066(15) -0.001(12)

loop_
_atom_type_symbol
_atom_type_description
_atom_type_scat_dispersion_real
_atom_type_scat_dispersion_imag
_atom_type_scat_source
C C 0.0033 0.0016 'International Tables Vol C Tables 4.2.6.8 and 6.1.1.4'
H H 0.0000 0.0000 'International Tables Vol C Tables 4.2.6.8 and 6.1.1.4'
B B 0.0013 0.0007 'International Tables Vol C Tables 4.2.6.8 and 6.1.1.4'
N N 0.0061 0.0033 'International Tables Vol C Tables 4.2.6.8 and 6.1.1.4'
O O 0.0106 0.0060 'International Tables Vol C Tables 4.2.6.8 and 6.1.1.4'
F F 0.0171 0.0103 'International Tables Vol C Tables 4.2.6.8 and 6.1.1.4'
S S 0.1246 0.1234 'International Tables Vol C Tables 4.2.6.8 and 6.1.1.4'

loop_
_geom_angle_atom_site_label_1
_geom_angle_atom_site_label_2
_geom_angle_atom_site_label_3
_geom_angle
_geom_angle_site_symmetry_1
_geom_angle_site_symmetry_3
O2 S1 O1 123.1(4) . .
O2 S1 N3 105.7(4) . .
O1 S1 N3 113.4(3) . .
O2 S1 N1 106.8(3) . .
O1 S1 N1 103.3(3) . .
N3 S1 N1 102.3(3) . .
O3 S2 O4 123.9(5) . .
O3 S2 N8 115.3(4) . .
O4 S2 N8 101.1(5) . .
O3 S2 N6 103.9(4) . .
O4 S2 N6 107.5(4) . .
N8 S2 N6 103.3(4) . .
C1 N1 C2 111.1(6) . .
C1 N1 S1 125.1(5) . .
C2 N1 S1 123.7(5) . .
C1 N2 C3 108.3(6) . .
C1 N2 C6 124.7(8) . .
C3 N2 C6 127.0(8) . .
N4 N3 S1 113.0(7) . .
N5 N4 N3 173.8(10) . .
C7 N6 C8 109.6(7) . .
C7 N6 S2 125.8(6) . .
C8 N6 S2 124.4(6) . .
C7 N7 C9 109.6(7) . .
C7 N7 C12 130.1(9) . .
C9 N7 C12 120.1(8) . .
N9 N8 S2 113.5(8) . .
N10 N9 N8 174.6(11) . .
N2 C1 N1 105.3(6) . .
N2 C1 C4 126.4(8) . .
N1 C1 C4 128.3(8) . .
C3 C2 N1 103.9(7) . .
C2 C3 N2 111.5(7) . .
C1 C4 C5 113.8(8) . .
N7 C7 N6 107.5(7) . .
N7 C7 C10 123.3(8) . .
N6 C7 C10 129.2(8) . .
C9 C8 N6 106.4(8) . .
C8 C9 N7 106.9(8) . .
C11 C10 C7 110.9(8) . .
F3A B1 F1A 108.3(19) . .
F3A B1 F2A 113(2) . .
F1A B1 F2A 99(2) . .
F3A B1 F4 160.9(17) . .
F1A B1 F4 89.7(17) . .
F2A B1 F4 69.3(17) . .
F3A B1 F2 77.0(13) . .
F1A B1 F2 95.0(16) . .
F2A B1 F2 39.7(14) . .
F4 B1 F2 108.7(12) . .
F3A B1 F1 81.8(15) . .
F1A B1 F1 38.6(12) . .
F2A B1 F1 136.3(17) . .
F4 B1 F1 110.3(11) . .
F2 B1 F1 116.3(15) . .
F3A B1 F3 51.8(11) . .
F1A B1 F3 146.6(19) . .
F2A B1 F3 113.2(16) . .
F4 B1 F3 109.3(13) . .
F2 B1 F3 103.9(13) . .
F1 B1 F3 108.0(13) . .
F3A B1 F4A 109.5(16) . .
F1A B1 F4A 117.1(17) . .
F2A B1 F4A 109.9(18) . .
F4 B1 F4A 54.4(12) . .
F2 B1 F4A 141.4(15) . .
F1 B1 F4A 102.4(13) . .
F3 B1 F4A 60.8(12) . .
F5 B2 F5 117.0(13) . 14
F5 B2 F6 106.6(5) . .
F5 B2 F6 111.4(6) 14 .
F5 B2 F6 111.4(6) . 14
F5 B2 F6 106.6(5) 14 14
F6 B2 F6 102.9(14) . 14
F7 B3 F7 118.7(16) 14 .
F7 B3 F8 110.5(6) 14 14
F7 B3 F8 103.7(5) . 14
F7 B3 F8 103.7(5) 14 .
F7 B3 F8 110.5(6) . .
F8 B3 F8 109.7(19) 14 .

loop_
_geom_bond_atom_site_label_1
_geom_bond_atom_site_label_2
_geom_bond_distance
_geom_bond_site_symmetry_2
S1 O2 1.400(6) .
S1 O1 1.417(6) .
S1 N3 1.636(7) .
S1 N1 1.705(6) .
S2 O3 1.398(7) .
S2 O4 1.408(7) .
S2 N8 1.670(8) .
S2 N6 1.704(7) .
N1 C1 1.355(9) .
N1 C2 1.404(9) .
N2 C1 1.341(10) .
N2 C3 1.378(11) .
N2 C6 1.463(10) .
N3 N4 1.252(11) .
N4 N5 1.118(10) .
N6 C7 1.342(10) .
N6 C8 1.378(10) .
N7 C7 1.302(10) .
N7 C9 1.397(12) .
N7 C12 1.444(11) .
N8 N9 1.210(11) .
N9 N10 1.114(11) .
C1 C4 1.444(11) .
C2 C3 1.301(11) .
C4 C5 1.537(12) .
C7 C10 1.528(12) .
C8 C9 1.338(11) .
C10 C11 1.525(13) .
B1 F3A 1.322(19) .
B1 F1A 1.33(2) .
B1 F2A 1.35(3) .
B1 F4 1.350(15) .
B1 F2 1.351(18) .
B1 F1 1.357(16) .
B1 F3 1.392(17) .
B1 F4A 1.42(2) .
B2 F5 1.294(10) .
B2 F5 1.294(10) 14
B2 F6 1.333(12) .
B2 F6 1.333(12) 14
B3 F7 1.303(11) 14
B3 F7 1.303(11) .
B3 F8 1.305(12) 14
B3 F8 1.305(12) .
